data_1557867
loop_
_publ_author_name
'Goonesinghe, Chatura'
'Roshandel, Hootan'
'Diaz, Carlos'
'Jung, Hyuk-Joon'
'Nyamayaro, Kudzanai'
'Ezhova, Maria'
'Mehrkhodavandi, Parisa'

_publ_section_title
;
 Cationic indium catalysts for ring opening polymerization: tuning
 reactivity with hemilabile ligands
;
_journal_issue 25
_journal_name_full 'Chemical Science'
_journal_page_first 6485
_journal_page_last 6491
_journal_paper_doi 10.1039/D0SC01291B
_journal_volume 11
_journal_year 2020
_chemical_formula_moiety 'C45 H60 In N3 O'
_chemical_formula_sum 'C45 H60 In N3 O'
_chemical_formula_weight 773.78
_space_group_crystal_system monoclinic
_space_group_IT_number 14
_space_group_name_Hall '-P 2ybc'
_space_group_name_H-M_alt 'P 1 21/c 1'
_atom_sites_solution_hydrogens geom
_atom_sites_solution_primary dual
_audit_creation_date 2020-02-29
_audit_creation_method
;
Olex2 1.3
(compiled 2020.02.04 svn.rd84adfe8 for OlexSys, GUI svn.r6032)
;
_audit_update_record
;
2020-03-02 deposited with the CCDC.	2020-04-13 downloaded from the CCDC.
;
_cell_angle_alpha 90
_cell_angle_beta 119.839(2)
_cell_angle_gamma 90
_cell_formula_units_Z 4
_cell_length_a 18.3804(16)
_cell_length_b 13.9887(12)
_cell_length_c 18.328(2)
_cell_measurement_reflns_used 9643
_cell_measurement_temperature 100
_cell_measurement_theta_max 30.503
_cell_measurement_theta_min 2.555
_cell_volume 4087.7(7)
_computing_cell_refinement 'SAINT V8.38A (Bruker, 2018)'
_computing_data_reduction 'SAINT V8.38A (Bruker, 2018)'
_computing_molecular_graphics 'Olex2 1.3 (Dolomanov et al., 2009)'
_computing_publication_material 'Olex2 1.3 (Dolomanov et al., 2009)'
_computing_structure_refinement 'SHELXL 2017/1 (Sheldrick, 2015)'
_computing_structure_solution 'SHELXT 2014/5 (Sheldrick, 2014)'
_diffrn_ambient_temperature 100
_diffrn_detector 'Bruker APEX2 area detector'
_diffrn_detector_area_resol_mean 7.9
_diffrn_detector_type 'CCD area detector'
_diffrn_measured_fraction_theta_full 0.999
_diffrn_measured_fraction_theta_max 0.995
_diffrn_measurement_device 'three-circle diffractometer'
_diffrn_measurement_device_type 'Bruker SMART APEX2 area detector'
_diffrn_measurement_method '\w and \f scans'
_diffrn_radiation_monochromator 'mirror optics'
_diffrn_radiation_probe x-ray
_diffrn_radiation_type MoK\a
_diffrn_radiation_wavelength 0.71073
_diffrn_reflns_av_R_equivalents 0.0461
_diffrn_reflns_av_unetI/netI 0.0362
_diffrn_reflns_Laue_measured_fraction_full 0.999
_diffrn_reflns_Laue_measured_fraction_max 0.995
_diffrn_reflns_limit_h_max 26
_diffrn_reflns_limit_h_min -21
_diffrn_reflns_limit_k_max 19
_diffrn_reflns_limit_k_min -19
_diffrn_reflns_limit_l_max 26
_diffrn_reflns_limit_l_min -26
_diffrn_reflns_number 56689
_diffrn_reflns_point_group_measured_fraction_full 0.999
_diffrn_reflns_point_group_measured_fraction_max 0.995
_diffrn_reflns_theta_full 25.242
_diffrn_reflns_theta_max 30.518
_diffrn_reflns_theta_min 1.937
_diffrn_source 'microfocus sealed X-ray tube'
_diffrn_source_type 'Incoatec I\ms'
_diffrn_standards_number 0
_exptl_absorpt_coefficient_mu 0.614
_exptl_absorpt_correction_T_max 0.7461
_exptl_absorpt_correction_T_min 0.6730
_exptl_absorpt_correction_type multi-scan
_exptl_absorpt_process_details
;
SADABS-2016/2 (Bruker,2016/2) was used for absorption correction.
wR2(int) was 0.0473 before and 0.0417 after correction.
The Ratio of minimum to maximum transmission is 0.9020.
The \l/2 correction factor is Not present.
;
_exptl_crystal_colour 'clear light colourless'
_exptl_crystal_colour_lustre clear
_exptl_crystal_colour_modifier light
_exptl_crystal_colour_primary colourless
_exptl_crystal_density_diffrn 1.257
_exptl_crystal_description block
_exptl_crystal_F_000 1632
_exptl_crystal_size_max 0.1
_exptl_crystal_size_mid 0.1
_exptl_crystal_size_min 0.1
_refine_diff_density_max 2.117
_refine_diff_density_min -0.996
_refine_diff_density_rms 0.099
_refine_ls_extinction_method none
_refine_ls_goodness_of_fit_ref 1.077
_refine_ls_hydrogen_treatment constr
_refine_ls_matrix_type full
_refine_ls_number_parameters 459
_refine_ls_number_reflns 12413
_refine_ls_number_restraints 0
_refine_ls_restrained_S_all 1.077
_refine_ls_R_factor_all 0.0462
_refine_ls_R_factor_gt 0.0370
_refine_ls_shift/su_max 0.004
_refine_ls_shift/su_mean 0.000
_refine_ls_structure_factor_coef Fsqd
_refine_ls_weighting_details 'w=1/[\s^2^(Fo^2^)+(0.0208P)^2^+5.4861P] where P=(Fo^2^+2Fc^2^)/3'
_refine_ls_weighting_scheme calc
_refine_ls_wR_factor_gt 0.0755
_refine_ls_wR_factor_ref 0.0792
_reflns_Friedel_coverage 0.000
_reflns_number_gt 10757
_reflns_number_total 12413
_reflns_threshold_expression 'I > 2\s(I)'
_cod_data_source_file d0sc01291b2.cif
_cod_data_source_block Complex1c
_cod_depositor_comments
;Adding full bibliography for 1557864--1557868.cif.

 Adding full bibliography for 1557864--1557868.cif.
;
_cod_database_code 1557867
_shelx_shelxl_version_number 2017/1
_shelx_space_group_comment
;
The symmetry employed for this shelxl refinement is uniquely defined
by the following loop, which should always be used as a source of
symmetry information in preference to the above space-group names.
They are only intended as comments.
;
_olex2_refinement_description
;
1. Fixed Uiso
 At 1.2 times of:
  All C(H) groups, All C(H,H) groups, All N(H) groups
 At 1.5 times of:
  All C(H,H,H) groups
2.a Ternary CH refined with riding coordinates:
 N1(H1), C26(H26), C31(H31), C33(H33), C37(H37)
2.b Secondary CH2 refined with riding coordinates:
 C27(H27A,H27B), C28(H28A,H28B), C29(H29A,H29B), C30(H30A,H30B), C32(H32A,
 H32B), C36(H36A,H36B), C40(H40A,H40B)
2.c Aromatic/amide H refined with riding coordinates:
 C1(H1A), C2(H2), C3(H3), C5(H5), C6(H6), C11(H11), C13(H13), C16(H16),
 C17(H17), C18(H18), C20(H20), C21(H21), C25(H25), C42(H42), C43(H43), C44(H44),
  C45(H45)
2.d Idealised Me refined as rotating group:
 C8(H8A,H8B,H8C), C9(H9A,H9B,H9C), C23(H23A,H23B,H23C), C24(H24A,H24B,H24C),
 C34(H34A,H34B,H34C), C35(H35A,H35B,H35C), C38(H38A,H38B,H38C), C39(H39A,H39B,
 H39C)
;
_olex2_submission_special_instructions 'No special instructions were received'

loop_
_space_group_symop_operation_xyz
'x, y, z'
'-x, y+1/2, -z+1/2'
'-x, -y, -z'
'x, -y-1/2, z-1/2'

loop_
_atom_site_label
_atom_site_type_symbol
_atom_site_fract_x
_atom_site_fract_y
_atom_site_fract_z
_atom_site_U_iso_or_equiv
_atom_site_adp_type
_atom_site_occupancy
_atom_site_site_symmetry_order
_atom_site_calc_flag
_atom_site_refinement_flags_posn
_atom_site_refinement_flags_adp
_atom_site_refinement_flags_occupancy
_atom_site_disorder_assembly
_atom_site_disorder_group
In1 In 0.35207(2) 0.31509(2) 0.69185(2) 0.01203(4) Uani 1 1 d . . . . .
O1 O 0.25764(8) 0.35384(9) 0.72787(8) 0.0138(2) Uani 1 1 d . . . . .
N1 N 0.50264(9) 0.31827(11) 0.72714(9) 0.0156(3) Uani 1 1 d . . . . .
H1 H 0.513370 0.378609 0.704768 0.019 Uiso 1 1 calc R U . . .
N2 N 0.42791(9) 0.41374(11) 0.80414(9) 0.0127(3) Uani 1 1 d . . . . .
N3 N 0.41259(14) 0.17262(14) 0.55559(14) 0.0340(4) Uani 1 1 d . . . . .
C1 C 0.11843(14) 0.15982(16) 0.82668(16) 0.0315(5) Uani 1 1 d . . . . .
H1A H 0.125083 0.107753 0.862775 0.038 Uiso 1 1 calc R U . . .
C2 C 0.09060(13) 0.14437(15) 0.74268(16) 0.0283(5) Uani 1 1 d . . . . .
H2 H 0.077643 0.081292 0.720667 0.034 Uiso 1 1 calc R U . . .
C3 C 0.08124(12) 0.22074(14) 0.68952(13) 0.0215(4) Uani 1 1 d . . . . .
H3 H 0.061868 0.208879 0.631680 0.026 Uiso 1 1 calc R U . . .
C4 C 0.09985(11) 0.31387(13) 0.72000(11) 0.0152(3) Uani 1 1 d . . . . .
C5 C 0.12695(13) 0.32842(14) 0.80508(13) 0.0234(4) Uani 1 1 d . . . . .
H5 H 0.138993 0.391448 0.827294 0.028 Uiso 1 1 calc R U . . .
C6 C 0.13661(15) 0.25208(17) 0.85795(14) 0.0323(5) Uani 1 1 d . . . . .
H6 H 0.155811 0.263415 0.915826 0.039 Uiso 1 1 calc R U . . .
C7 C 0.08602(11) 0.40006(12) 0.66266(11) 0.0141(3) Uani 1 1 d . . . . .
C8 C 0.08193(12) 0.37198(15) 0.57945(12) 0.0205(4) Uani 1 1 d . . . . .
H8A H 0.079530 0.429888 0.548229 0.031 Uiso 1 1 calc R U . . .
H8B H 0.031708 0.333252 0.545661 0.031 Uiso 1 1 calc R U . . .
H8C H 0.131957 0.334948 0.591519 0.031 Uiso 1 1 calc R U . . .
C9 C -0.00013(11) 0.44228(14) 0.64001(13) 0.0196(4) Uani 1 1 d . . . . .
H9A H 0.000837 0.463684 0.691394 0.029 Uiso 1 1 calc R U . . .
H9B H -0.043497 0.393275 0.612271 0.029 Uiso 1 1 calc R U . . .
H9C H -0.012520 0.496715 0.601942 0.029 Uiso 1 1 calc R U . . .
C10 C 0.15694(10) 0.47245(12) 0.70889(10) 0.0125(3) Uani 1 1 d . . . . .
C11 C 0.14217(11) 0.56626(12) 0.72054(11) 0.0138(3) Uani 1 1 d . . . . .
H11 H 0.085596 0.586179 0.698115 0.017 Uiso 1 1 calc R U . . .
C12 C 0.20622(11) 0.63472(12) 0.76391(11) 0.0130(3) Uani 1 1 d . . . . .
C13 C 0.28753(10) 0.60440(12) 0.79577(10) 0.0126(3) Uani 1 1 d . . . . .
H13 H 0.332009 0.648015 0.826976 0.015 Uiso 1 1 calc R U . . .
C14 C 0.30695(10) 0.50963(12) 0.78334(10) 0.0119(3) Uani 1 1 d . . . . .
C15 C 0.24213(10) 0.44135(12) 0.73935(10) 0.0118(3) Uani 1 1 d . . . . .
C16 C 0.03676(13) 0.87774(14) 0.53351(13) 0.0257(4) Uani 1 1 d . . . . .
H16 H 0.006443 0.910440 0.481392 0.031 Uiso 1 1 calc R U . . .
C17 C 0.01744(15) 0.89156(16) 0.59643(14) 0.0315(5) Uani 1 1 d . . . . .
H17 H -0.027062 0.933408 0.587189 0.038 Uiso 1 1 calc R U . . .
C18 C 0.06233(14) 0.84498(15) 0.67317(13) 0.0263(4) Uani 1 1 d . . . . .
H18 H 0.048100 0.855477 0.715764 0.032 Uiso 1 1 calc R U . . .
C19 C 0.12770(11) 0.78327(12) 0.68866(11) 0.0147(3) Uani 1 1 d . . . . .
C20 C 0.14595(12) 0.76893(14) 0.62408(12) 0.0195(4) Uani 1 1 d . . . . .
H20 H 0.189915 0.726526 0.632734 0.023 Uiso 1 1 calc R U . . .
C21 C 0.10091(13) 0.81560(15) 0.54736(13) 0.0229(4) Uani 1 1 d . . . . .
H21 H 0.114252 0.804768 0.504179 0.028 Uiso 1 1 calc R U . . .
C22 C 0.18190(11) 0.73589(12) 0.77496(11) 0.0139(3) Uani 1 1 d . . . . .
C23 C 0.25943(12) 0.80003(13) 0.82437(12) 0.0178(3) Uani 1 1 d . . . . .
H23A H 0.289565 0.806100 0.793028 0.027 Uiso 1 1 calc R U . . .
H23B H 0.296522 0.771382 0.879479 0.027 Uiso 1 1 calc R U . . .
H23C H 0.241550 0.863439 0.832032 0.027 Uiso 1 1 calc R U . . .
C24 C 0.13517(12) 0.72966(14) 0.82510(12) 0.0198(4) Uani 1 1 d . . . . .
H24A H 0.168290 0.691673 0.876100 0.030 Uiso 1 1 calc R U . . .
H24B H 0.080477 0.699206 0.790379 0.030 Uiso 1 1 calc R U . . .
H24C H 0.127025 0.794140 0.840705 0.030 Uiso 1 1 calc R U . . .
C25 C 0.39462(10) 0.48883(12) 0.81730(10) 0.0126(3) Uani 1 1 d . . . . .
H25 H 0.432726 0.535759 0.853771 0.015 Uiso 1 1 calc R U . . .
C26 C 0.52071(10) 0.41226(13) 0.84679(10) 0.0139(3) Uani 1 1 d . . . . .
H26 H 0.539587 0.469130 0.827522 0.017 Uiso 1 1 calc R U . . .
C27 C 0.56228(11) 0.41643(14) 0.94287(11) 0.0177(3) Uani 1 1 d . . . . .
H27A H 0.544422 0.475256 0.959655 0.021 Uiso 1 1 calc R U . . .
H27B H 0.544291 0.360746 0.963335 0.021 Uiso 1 1 calc R U . . .
C28 C 0.65775(12) 0.41584(17) 0.98259(12) 0.0243(4) Uani 1 1 d . . . . .
H28A H 0.675942 0.473641 0.964816 0.029 Uiso 1 1 calc R U . . .
H28B H 0.683983 0.417224 1.044624 0.029 Uiso 1 1 calc R U . . .
C29 C 0.68653(13) 0.32682(18) 0.95604(13) 0.0289(5) Uani 1 1 d . . . . .
H29A H 0.673248 0.269363 0.978752 0.035 Uiso 1 1 calc R U . . .
H29B H 0.748096 0.329309 0.979970 0.035 Uiso 1 1 calc R U . . .
C30 C 0.64395(12) 0.31903(16) 0.86051(12) 0.0230(4) Uani 1 1 d . . . . .
H30A H 0.660784 0.258362 0.845266 0.028 Uiso 1 1 calc R U . . .
H30B H 0.662801 0.372376 0.838433 0.028 Uiso 1 1 calc R U . . .
C31 C 0.54840(11) 0.32207(13) 0.81998(11) 0.0160(3) Uani 1 1 d . . . . .
H31 H 0.530726 0.265591 0.840869 0.019 Uiso 1 1 calc R U . . .
C32 C 0.35873(12) 0.16570(13) 0.72731(12) 0.0180(3) Uani 1 1 d . . . . .
H32A H 0.380781 0.127708 0.696975 0.022 Uiso 1 1 calc R U . . .
H32B H 0.398546 0.159191 0.788325 0.022 Uiso 1 1 calc R U . . .
C33 C 0.27359(13) 0.12521(14) 0.70770(14) 0.0228(4) Uani 1 1 d . . . . .
H33 H 0.246441 0.172459 0.727601 0.027 Uiso 1 1 calc R U . . .
C34 C 0.28249(18) 0.03074(16) 0.75348(19) 0.0397(6) Uani 1 1 d . . . . .
H34A H 0.313388 -0.015160 0.738753 0.060 Uiso 1 1 calc R U . . .
H34B H 0.226685 0.005162 0.736658 0.060 Uiso 1 1 calc R U . . .
H34C H 0.313086 0.041717 0.814363 0.060 Uiso 1 1 calc R U . . .
C35 C 0.21666(15) 0.11221(18) 0.61336(16) 0.0352(5) Uani 1 1 d . . . . .
H35A H 0.207781 0.174146 0.585169 0.053 Uiso 1 1 calc R U . . .
H35B H 0.162593 0.086173 0.602251 0.053 Uiso 1 1 calc R U . . .
H35C H 0.242965 0.067939 0.591935 0.053 Uiso 1 1 calc R U . . .
C36 C 0.29792(12) 0.39335(13) 0.57407(11) 0.0169(3) Uani 1 1 d . . . . .
H36A H 0.324604 0.369997 0.541981 0.020 Uiso 1 1 calc R U . . .
H36B H 0.237668 0.376648 0.541187 0.020 Uiso 1 1 calc R U . . .
C37 C 0.30496(12) 0.50281(14) 0.57849(12) 0.0203(4) Uani 1 1 d . . . . .
H37 H 0.286828 0.525855 0.618626 0.024 Uiso 1 1 calc R U . . .
C38 C 0.39469(13) 0.53633(15) 0.61055(14) 0.0273(4) Uani 1 1 d . . . . .
H38A H 0.430181 0.515187 0.668827 0.041 Uiso 1 1 calc R U . . .
H38B H 0.395834 0.606265 0.608108 0.041 Uiso 1 1 calc R U . . .
H38C H 0.415777 0.509105 0.575351 0.041 Uiso 1 1 calc R U . . .
C39 C 0.24683(15) 0.54692(17) 0.49260(14) 0.0344(5) Uani 1 1 d . . . . .
H39A H 0.263563 0.525379 0.452198 0.052 Uiso 1 1 calc R U . . .
H39B H 0.250609 0.616768 0.497036 0.052 Uiso 1 1 calc R U . . .
H39C H 0.188963 0.526966 0.473381 0.052 Uiso 1 1 calc R U . . .
C40 C 0.52471(13) 0.23556(15) 0.69163(12) 0.0220(4) Uani 1 1 d . . . . .
H40A H 0.513062 0.175393 0.712396 0.026 Uiso 1 1 calc R U . . .
H40B H 0.585298 0.237408 0.710144 0.026 Uiso 1 1 calc R U . . .
C41 C 0.47429(13) 0.23821(15) 0.59701(12) 0.0223(4) Uani 1 1 d . . . . .
C42 C 0.36571(16) 0.17775(17) 0.47217(17) 0.0347(5) Uani 1 1 d . . . . .
H42 H 0.323194 0.131304 0.443076 0.042 Uiso 1 1 calc R U . . .
C43 C 0.37752(14) 0.24879(17) 0.42725(13) 0.0284(4) Uani 1 1 d . . . . .
H43 H 0.342404 0.252897 0.367968 0.034 Uiso 1 1 calc R U . . .
C44 C 0.44109(16) 0.31384(17) 0.46964(14) 0.0314(5) Uani 1 1 d . . . . .
H44 H 0.451016 0.362421 0.439424 0.038 Uiso 1 1 calc R U . . .
C45 C 0.49015(14) 0.30863(15) 0.55547(13) 0.0249(4) Uani 1 1 d . . . . .
H45 H 0.534230 0.353157 0.585292 0.030 Uiso 1 1 calc R U . . .

loop_
_atom_site_aniso_label
_atom_site_aniso_U_11
_atom_site_aniso_U_22
_atom_site_aniso_U_33
_atom_site_aniso_U_23
_atom_site_aniso_U_13
_atom_site_aniso_U_12
In1 0.01282(6) 0.01205(6) 0.01171(6) 0.00132(4) 0.00648(4) 0.00209(4)
O1 0.0141(6) 0.0111(5) 0.0178(6) 0.0003(5) 0.0092(5) 0.0011(5)
N1 0.0160(7) 0.0194(7) 0.0136(6) 0.0023(6) 0.0089(6) 0.0058(6)
N2 0.0104(6) 0.0158(7) 0.0116(6) 0.0021(5) 0.0052(5) 0.0025(5)
N3 0.0403(11) 0.0284(10) 0.0475(12) -0.0047(9) 0.0325(10) 0.0032(8)
C1 0.0248(10) 0.0255(10) 0.0425(13) 0.0185(10) 0.0154(10) 0.0024(8)
C2 0.0237(10) 0.0140(9) 0.0479(13) 0.0058(9) 0.0182(10) 0.0001(8)
C3 0.0189(9) 0.0158(8) 0.0298(10) 0.0006(8) 0.0121(8) -0.0019(7)
C4 0.0117(7) 0.0136(7) 0.0200(8) 0.0030(7) 0.0076(6) -0.0001(6)
C5 0.0279(10) 0.0200(9) 0.0227(9) 0.0035(7) 0.0129(8) -0.0023(8)
C6 0.0360(12) 0.0345(12) 0.0257(10) 0.0110(9) 0.0148(10) -0.0019(10)
C7 0.0115(7) 0.0132(7) 0.0163(7) 0.0019(6) 0.0059(6) -0.0008(6)
C8 0.0198(9) 0.0240(9) 0.0161(8) -0.0011(7) 0.0076(7) -0.0051(7)
C9 0.0110(8) 0.0182(8) 0.0260(9) 0.0040(7) 0.0065(7) -0.0007(7)
C10 0.0104(7) 0.0138(7) 0.0134(7) 0.0022(6) 0.0061(6) -0.0004(6)
C11 0.0117(7) 0.0145(8) 0.0159(7) 0.0035(6) 0.0073(6) 0.0024(6)
C12 0.0147(8) 0.0110(7) 0.0150(7) 0.0022(6) 0.0087(6) 0.0012(6)
C13 0.0125(7) 0.0123(7) 0.0142(7) 0.0007(6) 0.0074(6) -0.0009(6)
C14 0.0108(7) 0.0132(7) 0.0127(7) 0.0022(6) 0.0066(6) 0.0016(6)
C15 0.0130(7) 0.0120(7) 0.0118(7) 0.0019(6) 0.0071(6) 0.0007(6)
C16 0.0270(10) 0.0177(9) 0.0216(9) 0.0046(7) 0.0039(8) 0.0014(8)
C17 0.0318(11) 0.0266(11) 0.0292(11) 0.0048(9) 0.0101(9) 0.0150(9)
C18 0.0284(10) 0.0250(10) 0.0248(10) 0.0018(8) 0.0127(9) 0.0123(9)
C19 0.0139(8) 0.0106(7) 0.0184(8) 0.0000(6) 0.0071(7) -0.0004(6)
C20 0.0172(8) 0.0206(9) 0.0212(9) 0.0048(7) 0.0099(7) 0.0032(7)
C21 0.0223(9) 0.0247(9) 0.0202(9) 0.0030(8) 0.0094(8) -0.0015(8)
C22 0.0143(8) 0.0124(7) 0.0161(7) 0.0011(6) 0.0085(6) 0.0010(6)
C23 0.0186(8) 0.0135(8) 0.0200(8) -0.0017(6) 0.0086(7) 0.0000(7)
C24 0.0222(9) 0.0205(9) 0.0227(9) 0.0011(7) 0.0156(8) 0.0043(7)
C25 0.0113(7) 0.0148(7) 0.0111(7) 0.0010(6) 0.0051(6) 0.0004(6)
C26 0.0102(7) 0.0185(8) 0.0124(7) 0.0027(6) 0.0051(6) 0.0032(6)
C27 0.0143(8) 0.0259(9) 0.0123(7) 0.0020(7) 0.0062(6) 0.0032(7)
C28 0.0141(8) 0.0396(12) 0.0142(8) 0.0007(8) 0.0032(7) 0.0035(8)
C29 0.0166(9) 0.0458(13) 0.0183(9) 0.0048(9) 0.0042(7) 0.0136(9)
C30 0.0139(8) 0.0356(11) 0.0187(8) 0.0031(8) 0.0074(7) 0.0101(8)
C31 0.0137(8) 0.0210(8) 0.0133(7) 0.0034(6) 0.0067(6) 0.0064(7)
C32 0.0215(9) 0.0151(8) 0.0191(8) 0.0030(6) 0.0114(7) 0.0043(7)
C33 0.0282(10) 0.0143(8) 0.0337(10) 0.0013(8) 0.0212(9) 0.0002(7)
C34 0.0535(16) 0.0194(10) 0.0624(17) 0.0077(11) 0.0412(15) 0.0003(10)
C35 0.0282(11) 0.0306(12) 0.0428(13) -0.0086(10) 0.0147(10) -0.0060(10)
C36 0.0169(8) 0.0173(8) 0.0151(8) 0.0033(6) 0.0071(7) 0.0005(7)
C37 0.0192(9) 0.0168(8) 0.0201(8) 0.0045(7) 0.0062(7) 0.0013(7)
C38 0.0235(10) 0.0218(10) 0.0285(10) 0.0053(8) 0.0069(8) -0.0023(8)
C39 0.0334(12) 0.0260(11) 0.0265(10) 0.0110(9) 0.0017(9) -0.0012(9)
C40 0.0237(9) 0.0251(10) 0.0204(9) 0.0011(7) 0.0134(8) 0.0103(8)
C41 0.0260(10) 0.0268(10) 0.0177(8) 0.0001(7) 0.0135(8) 0.0105(8)
C42 0.0384(13) 0.0275(11) 0.0460(14) -0.0022(10) 0.0268(12) 0.0020(10)
C43 0.0340(11) 0.0346(11) 0.0193(9) -0.0021(8) 0.0153(9) 0.0058(10)
C44 0.0396(12) 0.0315(11) 0.0247(10) 0.0028(9) 0.0173(10) 0.0001(10)
C45 0.0275(10) 0.0245(10) 0.0201(9) -0.0033(8) 0.0097(8) -0.0002(8)

loop_
_atom_type_symbol
_atom_type_description
_atom_type_scat_dispersion_real
_atom_type_scat_dispersion_imag
_atom_type_scat_source
C C 0.0033 0.0016 'International Tables Vol C Tables 4.2.6.8 and 6.1.1.4'
H H 0.0000 0.0000 'International Tables Vol C Tables 4.2.6.8 and 6.1.1.4'
In In -0.7276 1.3100 'International Tables Vol C Tables 4.2.6.8 and 6.1.1.4'
N N 0.0061 0.0033 'International Tables Vol C Tables 4.2.6.8 and 6.1.1.4'
O O 0.0106 0.0060 'International Tables Vol C Tables 4.2.6.8 and 6.1.1.4'

loop_
_geom_angle_atom_site_label_1
_geom_angle_atom_site_label_2
_geom_angle_atom_site_label_3
_geom_angle
_geom_angle_site_symmetry_1
_geom_angle_site_symmetry_3
_geom_angle_publ_flag
O1 In1 N1 148.01(5) . . ?
O1 In1 N2 78.51(5) . . ?
N2 In1 N1 69.95(5) . . ?
C32 In1 O1 94.72(6) . . ?
C32 In1 N1 92.82(6) . . ?
C32 In1 N2 113.12(6) . . ?
C36 In1 O1 97.69(6) . . ?
C36 In1 N1 98.54(6) . . ?
C36 In1 N2 111.30(6) . . ?
C36 In1 C32 135.39(7) . . ?
C15 O1 In1 123.26(10) . . ?
In1 N1 H1 109.1 . . ?
C31 N1 In1 102.73(10) . . ?
C31 N1 H1 109.1 . . ?
C31 N1 C40 114.29(14) . . ?
C40 N1 In1 112.41(12) . . ?
C40 N1 H1 109.1 . . ?
C25 N2 In1 121.56(11) . . ?
C25 N2 C26 116.04(15) . . ?
C26 N2 In1 119.53(11) . . ?
C42 N3 C41 119.2(2) . . ?
C2 C1 H1A 120.4 . . ?
C2 C1 C6 119.2(2) . . ?
C6 C1 H1A 120.4 . . ?
C1 C2 H2 119.7 . . ?
C1 C2 C3 120.5(2) . . ?
C3 C2 H2 119.7 . . ?
C2 C3 H3 119.5 . . ?
C4 C3 C2 121.0(2) . . ?
C4 C3 H3 119.5 . . ?
C3 C4 C5 117.70(17) . . ?
C3 C4 C7 122.45(17) . . ?
C5 C4 C7 119.72(16) . . ?
C4 C5 H5 119.4 . . ?
C6 C5 C4 121.1(2) . . ?
C6 C5 H5 119.4 . . ?
C1 C6 C5 120.4(2) . . ?
C1 C6 H6 119.8 . . ?
C5 C6 H6 119.8 . . ?
C4 C7 C8 112.80(15) . . ?
C4 C7 C9 106.46(14) . . ?
C8 C7 C9 107.07(15) . . ?
C10 C7 C4 109.59(14) . . ?
C10 C7 C8 108.98(14) . . ?
C10 C7 C9 111.94(15) . . ?
C7 C8 H8A 109.5 . . ?
C7 C8 H8B 109.5 . . ?
C7 C8 H8C 109.5 . . ?
H8A C8 H8B 109.5 . . ?
H8A C8 H8C 109.5 . . ?
H8B C8 H8C 109.5 . . ?
C7 C9 H9A 109.5 . . ?
C7 C9 H9B 109.5 . . ?
C7 C9 H9C 109.5 . . ?
H9A C9 H9B 109.5 . . ?
H9A C9 H9C 109.5 . . ?
H9B C9 H9C 109.5 . . ?
C11 C10 C7 122.44(15) . . ?
C11 C10 C15 119.12(15) . . ?
C15 C10 C7 118.42(15) . . ?
C10 C11 H11 118.0 . . ?
C10 C11 C12 123.94(16) . . ?
C12 C11 H11 118.0 . . ?
C11 C12 C22 118.99(15) . . ?
C13 C12 C11 117.06(15) . . ?
C13 C12 C22 123.92(15) . . ?
C12 C13 H13 119.1 . . ?
C12 C13 C14 121.82(16) . . ?
C14 C13 H13 119.1 . . ?
C13 C14 C15 120.72(15) . . ?
C13 C14 C25 115.85(15) . . ?
C15 C14 C25 123.43(15) . . ?
O1 C15 C10 120.34(15) . . ?
O1 C15 C14 122.37(15) . . ?
C14 C15 C10 117.27(15) . . ?
C17 C16 H16 120.5 . . ?
C17 C16 C21 119.05(19) . . ?
C21 C16 H16 120.5 . . ?
C16 C17 H17 119.6 . . ?
C16 C17 C18 120.7(2) . . ?
C18 C17 H17 119.6 . . ?
C17 C18 H18 119.5 . . ?
C17 C18 C19 121.1(2) . . ?
C19 C18 H18 119.5 . . ?
C18 C19 C20 117.67(17) . . ?
C18 C19 C22 121.98(17) . . ?
C20 C19 C22 120.27(16) . . ?
C19 C20 H20 119.4 . . ?
C21 C20 C19 121.13(18) . . ?
C21 C20 H20 119.4 . . ?
C16 C21 C20 120.35(19) . . ?
C16 C21 H21 119.8 . . ?
C20 C21 H21 119.8 . . ?
C12 C22 C19 110.20(14) . . ?
C12 C22 C23 111.81(14) . . ?
C12 C22 C24 108.26(14) . . ?
C19 C22 C23 106.85(14) . . ?
C19 C22 C24 111.69(15) . . ?
C23 C22 C24 108.03(15) . . ?
C22 C23 H23A 109.5 . . ?
C22 C23 H23B 109.5 . . ?
C22 C23 H23C 109.5 . . ?
H23A C23 H23B 109.5 . . ?
H23A C23 H23C 109.5 . . ?
H23B C23 H23C 109.5 . . ?
C22 C24 H24A 109.5 . . ?
C22 C24 H24B 109.5 . . ?
C22 C24 H24C 109.5 . . ?
H24A C24 H24B 109.5 . . ?
H24A C24 H24C 109.5 . . ?
H24B C24 H24C 109.5 . . ?
N2 C25 C14 127.85(16) . . ?
N2 C25 H25 116.1 . . ?
C14 C25 H25 116.1 . . ?
N2 C26 H26 108.3 . . ?
N2 C26 C27 112.99(14) . . ?
N2 C26 C31 108.77(14) . . ?
C27 C26 H26 108.3 . . ?
C31 C26 H26 108.3 . . ?
C31 C26 C27 110.18(14) . . ?
C26 C27 H27A 109.6 . . ?
C26 C27 H27B 109.6 . . ?
H27A C27 H27B 108.1 . . ?
C28 C27 C26 110.16(15) . . ?
C28 C27 H27A 109.6 . . ?
C28 C27 H27B 109.6 . . ?
C27 C28 H28A 109.5 . . ?
C27 C28 H28B 109.5 . . ?
H28A C28 H28B 108.1 . . ?
C29 C28 C27 110.54(17) . . ?
C29 C28 H28A 109.5 . . ?
C29 C28 H28B 109.5 . . ?
C28 C29 H29A 109.4 . . ?
C28 C29 H29B 109.4 . . ?
C28 C29 C30 111.31(17) . . ?
H29A C29 H29B 108.0 . . ?
C30 C29 H29A 109.4 . . ?
C30 C29 H29B 109.4 . . ?
C29 C30 H30A 109.3 . . ?
C29 C30 H30B 109.3 . . ?
C29 C30 C31 111.40(16) . . ?
H30A C30 H30B 108.0 . . ?
C31 C30 H30A 109.3 . . ?
C31 C30 H30B 109.3 . . ?
N1 C31 C26 108.06(14) . . ?
N1 C31 C30 114.61(15) . . ?
N1 C31 H31 107.8 . . ?
C26 C31 H31 107.8 . . ?
C30 C31 C26 110.61(16) . . ?
C30 C31 H31 107.8 . . ?
In1 C32 H32A 109.0 . . ?
In1 C32 H32B 109.0 . . ?
H32A C32 H32B 107.8 . . ?
C33 C32 In1 112.77(12) . . ?
C33 C32 H32A 109.0 . . ?
C33 C32 H32B 109.0 . . ?
C32 C33 H33 107.9 . . ?
C32 C33 C34 111.93(18) . . ?
C34 C33 H33 107.9 . . ?
C35 C33 C32 110.84(17) . . ?
C35 C33 H33 107.9 . . ?
C35 C33 C34 110.20(19) . . ?
C33 C34 H34A 109.5 . . ?
C33 C34 H34B 109.5 . . ?
C33 C34 H34C 109.5 . . ?
H34A C34 H34B 109.5 . . ?
H34A C34 H34C 109.5 . . ?
H34B C34 H34C 109.5 . . ?
C33 C35 H35A 109.5 . . ?
C33 C35 H35B 109.5 . . ?
C33 C35 H35C 109.5 . . ?
H35A C35 H35B 109.5 . . ?
H35A C35 H35C 109.5 . . ?
H35B C35 H35C 109.5 . . ?
In1 C36 H36A 107.9 . . ?
In1 C36 H36B 107.9 . . ?
H36A C36 H36B 107.2 . . ?
C37 C36 In1 117.75(13) . . ?
C37 C36 H36A 107.9 . . ?
C37 C36 H36B 107.9 . . ?
C36 C37 H37 108.1 . . ?
C38 C37 C36 111.96(16) . . ?
C38 C37 H37 108.1 . . ?
C38 C37 C39 109.97(17) . . ?
C39 C37 C36 110.59(17) . . ?
C39 C37 H37 108.1 . . ?
C37 C38 H38A 109.5 . . ?
C37 C38 H38B 109.5 . . ?
C37 C38 H38C 109.5 . . ?
H38A C38 H38B 109.5 . . ?
H38A C38 H38C 109.5 . . ?
H38B C38 H38C 109.5 . . ?
C37 C39 H39A 109.5 . . ?
C37 C39 H39B 109.5 . . ?
C37 C39 H39C 109.5 . . ?
H39A C39 H39B 109.5 . . ?
H39A C39 H39C 109.5 . . ?
H39B C39 H39C 109.5 . . ?
N1 C40 H40A 109.7 . . ?
N1 C40 H40B 109.7 . . ?
N1 C40 C41 109.93(15) . . ?
H40A C40 H40B 108.2 . . ?
C41 C40 H40A 109.7 . . ?
C41 C40 H40B 109.7 . . ?
N3 C41 C40 119.39(19) . . ?
N3 C41 C45 121.81(19) . . ?
C45 C41 C40 118.76(19) . . ?
N3 C42 H42 119.3 . . ?
N3 C42 C43 121.4(2) . . ?
C43 C42 H42 119.3 . . ?
C42 C43 H43 120.6 . . ?
C42 C43 C44 118.8(2) . . ?
C44 C43 H43 120.6 . . ?
C43 C44 H44 120.0 . . ?
C45 C44 C43 120.1(2) . . ?
C45 C44 H44 120.0 . . ?
C41 C45 C44 118.6(2) . . ?
C41 C45 H45 120.7 . . ?
C44 C45 H45 120.7 . . ?

loop_
_geom_bond_atom_site_label_1
_geom_bond_atom_site_label_2
_geom_bond_distance
_geom_bond_site_symmetry_2
_geom_bond_publ_flag
In1 O1 2.2094(12) . ?
In1 N1 2.5097(15) . ?
In1 N2 2.2865(15) . ?
In1 C32 2.1737(18) . ?
In1 C36 2.1706(17) . ?
O1 C15 1.298(2) . ?
N1 H1 1.0000 . ?
N1 C31 1.477(2) . ?
N1 C40 1.480(2) . ?
N2 C25 1.297(2) . ?
N2 C26 1.481(2) . ?
N3 C41 1.359(3) . ?
N3 C42 1.332(3) . ?
C1 H1A 0.9500 . ?
C1 C2 1.377(4) . ?
C1 C6 1.384(3) . ?
C2 H2 0.9500 . ?
C2 C3 1.398(3) . ?
C3 H3 0.9500 . ?
C3 C4 1.391(3) . ?
C4 C5 1.396(3) . ?
C4 C7 1.535(2) . ?
C5 H5 0.9500 . ?
C5 C6 1.393(3) . ?
C6 H6 0.9500 . ?
C7 C8 1.540(3) . ?
C7 C9 1.541(2) . ?
C7 C10 1.531(2) . ?
C8 H8A 0.9800 . ?
C8 H8B 0.9800 . ?
C8 H8C 0.9800 . ?
C9 H9A 0.9800 . ?
C9 H9B 0.9800 . ?
C9 H9C 0.9800 . ?
C10 C11 1.378(2) . ?
C10 C15 1.443(2) . ?
C11 H11 0.9500 . ?
C11 C12 1.416(2) . ?
C12 C13 1.373(2) . ?
C12 C22 1.528(2) . ?
C13 H13 0.9500 . ?
C13 C14 1.421(2) . ?
C14 C15 1.423(2) . ?
C14 C25 1.439(2) . ?
C16 H16 0.9500 . ?
C16 C17 1.379(3) . ?
C16 C21 1.383(3) . ?
C17 H17 0.9500 . ?
C17 C18 1.389(3) . ?
C18 H18 0.9500 . ?
C18 C19 1.389(3) . ?
C19 C20 1.396(3) . ?
C19 C22 1.538(2) . ?
C20 H20 0.9500 . ?
C20 C21 1.389(3) . ?
C21 H21 0.9500 . ?
C22 C23 1.540(2) . ?
C22 C24 1.541(2) . ?
C23 H23A 0.9800 . ?
C23 H23B 0.9800 . ?
C23 H23C 0.9800 . ?
C24 H24A 0.9800 . ?
C24 H24B 0.9800 . ?
C24 H24C 0.9800 . ?
C25 H25 0.9500 . ?
C26 H26 1.0000 . ?
C26 C27 1.533(2) . ?
C26 C31 1.530(2) . ?
C27 H27A 0.9900 . ?
C27 H27B 0.9900 . ?
C27 C28 1.529(3) . ?
C28 H28A 0.9900 . ?
C28 H28B 0.9900 . ?
C28 C29 1.524(3) . ?
C29 H29A 0.9900 . ?
C29 H29B 0.9900 . ?
C29 C30 1.525(3) . ?
C30 H30A 0.9900 . ?
C30 H30B 0.9900 . ?
C30 C31 1.530(3) . ?
C31 H31 1.0000 . ?
C32 H32A 0.9900 . ?
C32 H32B 0.9900 . ?
C32 C33 1.529(3) . ?
C33 H33 1.0000 . ?
C33 C34 1.530(3) . ?
C33 C35 1.522(3) . ?
C34 H34A 0.9800 . ?
C34 H34B 0.9800 . ?
C34 H34C 0.9800 . ?
C35 H35A 0.9800 . ?
C35 H35B 0.9800 . ?
C35 H35C 0.9800 . ?
C36 H36A 0.9900 . ?
C36 H36B 0.9900 . ?
C36 C37 1.535(3) . ?
C37 H37 1.0000 . ?
C37 C38 1.523(3) . ?
C37 C39 1.525(3) . ?
C38 H38A 0.9800 . ?
C38 H38B 0.9800 . ?
C38 H38C 0.9800 . ?
C39 H39A 0.9800 . ?
C39 H39B 0.9800 . ?
C39 H39C 0.9800 . ?
C40 H40A 0.9900 . ?
C40 H40B 0.9900 . ?
C40 C41 1.506(3) . ?
C41 C45 1.362(3) . ?
C42 H42 0.9500 . ?
C42 C43 1.375(3) . ?
C43 H43 0.9500 . ?
C43 C44 1.376(3) . ?
C44 H44 0.9500 . ?
C44 C45 1.372(3) . ?
C45 H45 0.9500 . ?

loop_
_geom_torsion_atom_site_label_1
_geom_torsion_atom_site_label_2
_geom_torsion_atom_site_label_3
_geom_torsion_atom_site_label_4
_geom_torsion
_geom_torsion_site_symmetry_1
_geom_torsion_site_symmetry_2
_geom_torsion_site_symmetry_3
_geom_torsion_site_symmetry_4
_geom_torsion_publ_flag
In1 O1 C15 C10 138.89(13) . . . . ?
In1 O1 C15 C14 -42.5(2) . . . . ?
In1 N1 C31 C26 -59.46(14) . . . . ?
In1 N1 C31 C30 176.72(14) . . . . ?
In1 N1 C40 C41 63.03(18) . . . . ?
In1 N2 C25 C14 18.4(2) . . . . ?
In1 N2 C26 C27 -138.15(13) . . . . ?
In1 N2 C26 C31 -15.47(17) . . . . ?
In1 C32 C33 C34 -164.58(15) . . . . ?
In1 C32 C33 C35 71.95(19) . . . . ?
In1 C36 C37 C38 70.4(2) . . . . ?
In1 C36 C37 C39 -166.57(15) . . . . ?
N1 C40 C41 N3 -109.3(2) . . . . ?
N1 C40 C41 C45 68.5(2) . . . . ?
N2 C26 C27 C28 -179.33(16) . . . . ?
N2 C26 C31 N1 52.07(18) . . . . ?
N2 C26 C31 C30 178.27(14) . . . . ?
N3 C41 C45 C44 1.2(3) . . . . ?
N3 C42 C43 C44 2.2(3) . . . . ?
C1 C2 C3 C4 0.1(3) . . . . ?
C2 C1 C6 C5 -0.1(4) . . . . ?
C2 C3 C4 C5 -0.9(3) . . . . ?
C2 C3 C4 C7 -176.76(17) . . . . ?
C3 C4 C5 C6 1.3(3) . . . . ?
C3 C4 C7 C8 -21.2(2) . . . . ?
C3 C4 C7 C9 96.0(2) . . . . ?
C3 C4 C7 C10 -142.79(17) . . . . ?
C4 C5 C6 C1 -0.8(3) . . . . ?
C4 C7 C10 C11 -123.62(17) . . . . ?
C4 C7 C10 C15 58.0(2) . . . . ?
C5 C4 C7 C8 163.07(17) . . . . ?
C5 C4 C7 C9 -79.8(2) . . . . ?
C5 C4 C7 C10 41.5(2) . . . . ?
C6 C1 C2 C3 0.4(3) . . . . ?
C7 C4 C5 C6 177.22(19) . . . . ?
C7 C10 C11 C12 179.12(16) . . . . ?
C7 C10 C15 O1 -0.3(2) . . . . ?
C7 C10 C15 C14 -178.96(14) . . . . ?
C8 C7 C10 C11 112.51(18) . . . . ?
C8 C7 C10 C15 -65.89(19) . . . . ?
C9 C7 C10 C11 -5.7(2) . . . . ?
C9 C7 C10 C15 175.86(15) . . . . ?
C10 C11 C12 C13 0.0(3) . . . . ?
C10 C11 C12 C22 -178.17(16) . . . . ?
C11 C10 C15 O1 -178.78(15) . . . . ?
C11 C10 C15 C14 2.6(2) . . . . ?
C11 C12 C13 C14 2.3(2) . . . . ?
C11 C12 C22 C19 -62.00(19) . . . . ?
C11 C12 C22 C23 179.32(15) . . . . ?
C11 C12 C22 C24 60.4(2) . . . . ?
C12 C13 C14 C15 -2.1(2) . . . . ?
C12 C13 C14 C25 177.58(16) . . . . ?
C13 C12 C22 C19 119.94(18) . . . . ?
C13 C12 C22 C23 1.3(2) . . . . ?
C13 C12 C22 C24 -117.64(18) . . . . ?
C13 C14 C15 O1 -179.02(15) . . . . ?
C13 C14 C15 C10 -0.4(2) . . . . ?
C13 C14 C25 N2 -168.93(16) . . . . ?
C15 C10 C11 C12 -2.5(3) . . . . ?
C15 C14 C25 N2 10.7(3) . . . . ?
C16 C17 C18 C19 -0.1(4) . . . . ?
C17 C16 C21 C20 -0.9(3) . . . . ?
C17 C18 C19 C20 -0.7(3) . . . . ?
C17 C18 C19 C22 176.0(2) . . . . ?
C18 C19 C20 C21 0.7(3) . . . . ?
C18 C19 C22 C12 144.25(18) . . . . ?
C18 C19 C22 C23 -94.1(2) . . . . ?
C18 C19 C22 C24 23.9(2) . . . . ?
C19 C20 C21 C16 0.1(3) . . . . ?
C20 C19 C22 C12 -39.1(2) . . . . ?
C20 C19 C22 C23 82.6(2) . . . . ?
C20 C19 C22 C24 -159.45(17) . . . . ?
C21 C16 C17 C18 0.9(3) . . . . ?
C22 C12 C13 C14 -179.61(15) . . . . ?
C22 C19 C20 C21 -176.11(17) . . . . ?
C25 N2 C26 C27 60.7(2) . . . . ?
C25 N2 C26 C31 -176.58(14) . . . . ?
C25 C14 C15 O1 1.3(3) . . . . ?
C25 C14 C15 C10 179.93(15) . . . . ?
C26 N2 C25 C14 179.11(16) . . . . ?
C26 C27 C28 C29 -58.1(2) . . . . ?
C27 C26 C31 N1 176.44(14) . . . . ?
C27 C26 C31 C30 -57.36(19) . . . . ?
C27 C28 C29 C30 56.2(2) . . . . ?
C28 C29 C30 C31 -55.0(2) . . . . ?
C29 C30 C31 N1 177.97(17) . . . . ?
C29 C30 C31 C26 55.5(2) . . . . ?
C31 N1 C40 C41 179.62(16) . . . . ?
C31 C26 C27 C28 58.8(2) . . . . ?
C40 N1 C31 C26 178.48(15) . . . . ?
C40 N1 C31 C30 54.7(2) . . . . ?
C40 C41 C45 C44 -176.55(19) . . . . ?
C41 N3 C42 C43 -1.0(3) . . . . ?
C42 N3 C41 C40 177.09(19) . . . . ?
C42 N3 C41 C45 -0.7(3) . . . . ?
C42 C43 C44 C45 -1.6(3) . . . . ?
C43 C44 C45 C41 -0.1(3) . . . . ?
